data_4307645
loop_
_publ_author_name
'Frank B. Johansson'
'Andrew D. Bond'
'Christine J. McKenzie'

_publ_contact_author_address
;
 University of Southern Denmark
 Department of Physics and Chemistry
 Campusvej 55
 5230 Odense
 Denmark
;
_publ_contact_author_email adb@chem.sdu.dk
_publ_contact_author_fax '+45 6615 8780'
_publ_contact_author_name 'Andrew D. Bond'
_publ_contact_author_phone '+45 6650 2545'
_publ_section_title
;
Functional Tetrametallic Linker Modules for Coordination Polymers and
Metal-Organic Frameworks
;
_journal_name_full 'Inorganic Chemistry'
_journal_page_first 2224
_journal_page_last 2236
_journal_paper_doi 10.1021/ic062131s
_journal_volume 46
_journal_year 2007
_chemical_formula_moiety
;
 C92 H80 Cu2 N12 O10 Zn2 2+, C14 H10 Cl4 O4 Zn2 2-, 2(C2 H3 N)
;
_chemical_formula_sum 'C110 H96 Cl4 Cu2 N14 O14 Zn4'
_chemical_formula_weight 2368.37
_space_group_IT_number 2
_symmetry_cell_setting triclinic
_symmetry_space_group_name_Hall '-P 1'
_symmetry_space_group_name_H-M 'P -1'
_atom_sites_solution_hydrogens geom
_atom_sites_solution_primary direct
_atom_sites_solution_secondary difmap
_cell_angle_alpha 97.482(3)
_cell_angle_beta 96.817(3)
_cell_angle_gamma 98.501(3)
_cell_formula_units_Z 1
_cell_length_a 11.0806(7)
_cell_length_b 12.5195(8)
_cell_length_c 19.8843(13)
_cell_measurement_reflns_used 7704
_cell_measurement_temperature 180(2)
_cell_measurement_theta_max 22.45
_cell_measurement_theta_min 2.27
_cell_volume 2678.0(3)
_computing_cell_refinement 'SAINT v.7.06a (Bruker, 2003)'
_computing_data_collection 'APEX2 v.1.0-22 (Bruker-Nonius, 2004)'
_computing_data_reduction 'SAINT v.7.06a (Bruker, 2003)'
_computing_molecular_graphics 'SHELXTL v.6.10 (Sheldrick, 2000)'
_computing_publication_material 'SHELXTL v.6.10 (Sheldrick, 2000)'
_computing_structure_refinement 'SHELXTL v.6.10 (Sheldrick, 2000)'
_computing_structure_solution 'SHELXTL v.6.10 (Sheldrick, 2000)'
_diffrn_ambient_temperature 180(2)
_diffrn_measured_fraction_theta_full 0.975
_diffrn_measured_fraction_theta_max 0.975
_diffrn_measurement_device_type 'Bruker-Nonius X8APEX-II CCD'
_diffrn_measurement_method 'thin-slice \w and \f scans'
_diffrn_radiation_monochromator graphite
_diffrn_radiation_source 'fine-focus sealed tube'
_diffrn_radiation_type MoK\a
_diffrn_radiation_wavelength 0.71073
_diffrn_reflns_av_R_equivalents 0.0678
_diffrn_reflns_av_sigmaI/netI 0.0903
_diffrn_reflns_limit_h_max 13
_diffrn_reflns_limit_h_min -13
_diffrn_reflns_limit_k_max 15
_diffrn_reflns_limit_k_min -15
_diffrn_reflns_limit_l_max 24
_diffrn_reflns_limit_l_min -24
_diffrn_reflns_number 48838
_diffrn_reflns_theta_full 26.49
_diffrn_reflns_theta_max 26.49
_diffrn_reflns_theta_min 3.54
_diffrn_standards_number 0
_exptl_absorpt_coefficient_mu 1.440
_exptl_absorpt_correction_T_max 0.824
_exptl_absorpt_correction_T_min 0.655
_exptl_absorpt_correction_type multi-scan
_exptl_absorpt_process_details 'SADABS v.2.10 (Sheldrick, 2003)'
_exptl_crystal_colour orange
_exptl_crystal_density_diffrn 1.469
_exptl_crystal_density_method 'not measured'
_exptl_crystal_description block
_exptl_crystal_F_000 1212
_exptl_crystal_size_max 0.20
_exptl_crystal_size_mid 0.14
_exptl_crystal_size_min 0.14
_refine_diff_density_max 0.703
_refine_diff_density_min -0.703
_refine_diff_density_rms 0.084
_refine_ls_extinction_method none
_refine_ls_goodness_of_fit_ref 1.038
_refine_ls_hydrogen_treatment constr
_refine_ls_matrix_type full
_refine_ls_number_parameters 637
_refine_ls_number_reflns 10817
_refine_ls_number_restraints 0
_refine_ls_restrained_S_all 1.038
_refine_ls_R_factor_all 0.1144
_refine_ls_R_factor_gt 0.0565
_refine_ls_shift/su_max 0.000
_refine_ls_shift/su_mean 0.000
_refine_ls_structure_factor_coef Fsqd
_refine_ls_weighting_details 'calc w=1/[\s^2^(Fo^2^)+(0.0563P)^2^+4.1929P] where P=(Fo^2^+2Fc^2^)/3'
_refine_ls_weighting_scheme calc
_refine_ls_wR_factor_gt 0.1307
_refine_ls_wR_factor_ref 0.1489
_reflns_number_gt 6393
_reflns_number_total 10817
_reflns_threshold_expression I>2\s(I)
_cod_data_source_file ic062131ssi20061110_025004_6.cif
_cod_data_source_block 4
_cod_database_code 4307645

loop_
_symmetry_equiv_pos_as_xyz
'x, y, z'
'-x, -y, -z'

loop_
_atom_site_label
_atom_site_type_symbol
_atom_site_fract_x
_atom_site_fract_y
_atom_site_fract_z
_atom_site_U_iso_or_equiv
_atom_site_adp_type
_atom_site_occupancy
_atom_site_symmetry_multiplicity
_atom_site_calc_flag
_atom_site_refinement_flags
_atom_site_disorder_assembly
_atom_site_disorder_group
Zn1 Zn -0.00091(5) 0.98078(5) 0.18629(3) 0.03638(18) Uani 0.50 1 d P A 1
Zn2 Zn 0.19841(5) 0.81657(5) 0.23840(3) 0.04069(19) Uani 0.50 1 d P A 1
Cu1 Cu -0.00091(5) 0.98078(5) 0.18629(3) 0.03638(18) Uani 0.50 1 d P A 2
Cu2 Cu 0.19841(5) 0.81657(5) 0.23840(3) 0.04069(19) Uani 0.50 1 d P A 2
O1 O 0.0784(3) 0.9152(3) 0.26262(17) 0.0373(8) Uani 1 1 d . . .
O2 O -0.0511(3) 0.8448(3) 0.11826(17) 0.0458(9) Uani 1 1 d . . .
O3 O 0.0502(4) 0.7215(3) 0.1624(2) 0.0649(13) Uani 1 1 d . . .
O4 O 0.2914(3) 0.9012(3) 0.17755(19) 0.0515(10) Uani 1 1 d . . .
O5 O 0.1821(3) 1.0344(3) 0.15903(19) 0.0530(10) Uani 1 1 d . . .
N1 N 0.1472(3) 0.7196(3) 0.3165(2) 0.0385(10) Uani 1 1 d . . .
N2 N 0.3289(4) 0.9043(4) 0.3320(3) 0.0481(12) Uani 1 1 d . . .
N3 N 0.2925(4) 0.6851(4) 0.2184(2) 0.0486(12) Uani 1 1 d . . .
N4 N 0.0034(3) 1.1301(3) 0.2553(2) 0.0378(10) Uani 1 1 d . . .
N5 N -0.0513(3) 1.0853(4) 0.1182(2) 0.0442(11) Uani 1 1 d . . .
N6 N -0.1822(4) 0.9460(4) 0.2296(2) 0.0449(11) Uani 1 1 d . . .
C1 C 0.0565(4) 0.9375(4) 0.3276(2) 0.0320(12) Uani 1 1 d . A .
C2 C 0.0271(4) 0.8546(4) 0.3659(3) 0.0357(12) Uani 1 1 d . . .
C3 C 0.0054(4) 0.8794(4) 0.4320(2) 0.0340(12) Uani 1 1 d . A .
H3A H -0.0143 0.8212 0.4572 0.041 Uiso 1 1 calc R . .
C4 C 0.0108(4) 0.9862(4) 0.4640(2) 0.0330(12) Uani 1 1 d . . .
C5 C 0.0405(4) 1.0686(4) 0.4247(3) 0.0375(13) Uani 1 1 d . A .
H5A H 0.0449 1.1425 0.4446 0.045 Uiso 1 1 calc R . .
C6 C 0.0638(4) 1.0466(4) 0.3577(2) 0.0331(12) Uani 1 1 d . . .
C7 C 0.0238(4) 0.7367(4) 0.3341(3) 0.0398(13) Uani 1 1 d . A .
H7A H -0.0017 0.6874 0.3668 0.048 Uiso 1 1 calc R . .
H7B H -0.0377 0.7187 0.2922 0.048 Uiso 1 1 calc R . .
C8 C 0.2423(4) 0.7491(4) 0.3779(3) 0.0438(14) Uani 1 1 d . A .
H8A H 0.3070 0.7030 0.3730 0.053 Uiso 1 1 calc R . .
H8B H 0.2040 0.7335 0.4188 0.053 Uiso 1 1 calc R . .
C9 C 0.3000(4) 0.8658(4) 0.3882(3) 0.0434(14) Uani 1 1 d . A .
C10 C 0.3234(5) 0.9314(5) 0.4518(3) 0.0550(16) Uani 1 1 d . . .
H10A H 0.3006 0.9033 0.4915 0.066 Uiso 1 1 calc R A .
C11 C 0.3802(6) 1.0377(5) 0.4561(3) 0.0592(17) Uani 1 1 d . A .
H11A H 0.3971 1.0839 0.4992 0.071 Uiso 1 1 calc R . .
C12 C 0.4125(5) 1.0774(5) 0.3988(4) 0.0598(18) Uani 1 1 d . . .
H12A H 0.4530 1.1505 0.4013 0.072 Uiso 1 1 calc R A .
C13 C 0.3845(5) 1.0084(5) 0.3369(3) 0.0523(15) Uani 1 1 d . A .
H13A H 0.4054 1.0354 0.2966 0.063 Uiso 1 1 calc R . .
C14 C 0.1451(5) 0.6056(4) 0.2849(3) 0.0490(15) Uani 1 1 d . A .
H14A H 0.0678 0.5798 0.2527 0.059 Uiso 1 1 calc R . .
H14B H 0.1473 0.5581 0.3209 0.059 Uiso 1 1 calc R . .
C15 C 0.2537(5) 0.5982(5) 0.2470(3) 0.0512(16) Uani 1 1 d . A .
C16 C 0.3090(6) 0.5058(5) 0.2399(4) 0.071(2) Uani 1 1 d . . .
H16A H 0.2808 0.4442 0.2605 0.085 Uiso 1 1 calc R A .
C17 C 0.4056(8) 0.5052(7) 0.2024(5) 0.096(3) Uani 1 1 d . A .
H17A H 0.4452 0.4429 0.1976 0.116 Uiso 1 1 calc R . .
C18 C 0.4456(6) 0.5940(6) 0.1717(4) 0.081(2) Uani 1 1 d . . .
H18A H 0.5115 0.5933 0.1453 0.098 Uiso 1 1 calc R A .
C19 C 0.3865(5) 0.6850(5) 0.1805(3) 0.0636(18) Uani 1 1 d . A .
H19A H 0.4125 0.7472 0.1599 0.076 Uiso 1 1 calc R . .
C20 C 0.0975(4) 1.1360(4) 0.3175(2) 0.0389(13) Uani 1 1 d . A .
H20A H 0.1790 1.1309 0.3028 0.047 Uiso 1 1 calc R . .
H20B H 0.1040 1.2074 0.3468 0.047 Uiso 1 1 calc R . .
C21 C 0.0413(5) 1.2186(4) 0.2160(3) 0.0419(13) Uani 1 1 d . A .
H21A H 0.1317 1.2288 0.2163 0.050 Uiso 1 1 calc R . .
H21B H 0.0203 1.2878 0.2380 0.050 Uiso 1 1 calc R . .
C22 C -0.0219(5) 1.1923(5) 0.1437(3) 0.0482(15) Uani 1 1 d . A .
C23 C -0.0463(7) 1.2727(6) 0.1044(3) 0.078(2) Uani 1 1 d . . .
H23A H -0.0276 1.3478 0.1237 0.093 Uiso 1 1 calc R A .
C24 C -0.0979(8) 1.2413(8) 0.0373(4) 0.102(3) Uani 1 1 d . A .
H24A H -0.1155 1.2948 0.0095 0.123 Uiso 1 1 calc R . .
C25 C -0.1235(7) 1.1349(8) 0.0110(4) 0.086(2) Uani 1 1 d . . .
H25A H -0.1563 1.1132 -0.0360 0.103 Uiso 1 1 calc R A .
C26 C -0.1024(5) 1.0564(6) 0.0522(3) 0.0577(17) Uani 1 1 d . A .
H26A H -0.1242 0.9812 0.0336 0.069 Uiso 1 1 calc R . .
C27 C -0.1200(4) 1.1357(4) 0.2749(3) 0.0406(13) Uani 1 1 d . A .
H27A H -0.1676 1.1698 0.2407 0.049 Uiso 1 1 calc R . .
H27B H -0.1111 1.1829 0.3198 0.049 Uiso 1 1 calc R . .
C28 C -0.1898(4) 1.0264(4) 0.2797(3) 0.0387(13) Uani 1 1 d . A .
C29 C -0.2607(5) 1.0092(5) 0.3311(3) 0.0510(15) Uani 1 1 d . . .
H29A H -0.2647 1.0675 0.3661 0.061 Uiso 1 1 calc R A .
C30 C -0.3254(5) 0.9068(5) 0.3311(3) 0.0620(17) Uani 1 1 d . A .
H30A H -0.3748 0.8931 0.3659 0.074 Uiso 1 1 calc R . .
C31 C -0.3175(5) 0.8244(5) 0.2797(4) 0.0655(19) Uani 1 1 d . . .
H31A H -0.3616 0.7528 0.2783 0.079 Uiso 1 1 calc R A .
C32 C -0.2450(5) 0.8474(5) 0.2309(3) 0.0557(17) Uani 1 1 d . A .
H32A H -0.2390 0.7899 0.1959 0.067 Uiso 1 1 calc R . .
C33 C -0.0334(5) 0.7501(5) 0.1251(3) 0.0615(19) Uani 1 1 d . A .
C34 C -0.1448(5) 0.6522(4) 0.0976(3) 0.0403(19) Uiso 0.65 1 d PG A -1
C35 C -0.1722(5) 0.5610(5) 0.1296(2) 0.059(2) Uiso 0.65 1 d PG A -1
H35A H -0.1257 0.5560 0.1721 0.070 Uiso 0.65 1 calc PR A -1
C36 C -0.2675(5) 0.4773(4) 0.0995(3) 0.055(2) Uiso 0.65 1 d PG A -1
H36A H -0.2862 0.4150 0.1214 0.066 Uiso 0.65 1 calc PR A -1
C37 C -0.3355(5) 0.4848(5) 0.0374(3) 0.078(3) Uiso 0.65 1 d PG A -1
H37A H -0.4007 0.4275 0.0168 0.093 Uiso 0.65 1 calc PR A -1
C38 C -0.3081(5) 0.5759(5) 0.0053(3) 0.082(3) Uiso 0.65 1 d PG A -1
H38A H -0.3546 0.5810 -0.0371 0.099 Uiso 0.65 1 calc PR A -1
C39 C -0.2128(6) 0.6596(4) 0.0355(3) 0.063(3) Uiso 0.65 1 d PG A -1
H39A H -0.1941 0.7219 0.0136 0.075 Uiso 0.65 1 calc PR A -1
C34A C -0.0693(8) 0.6763(7) 0.0514(4) 0.042(4) Uiso 0.35 1 d PG A -2
C35A C -0.0144(9) 0.5845(8) 0.0376(5) 0.047(4) Uiso 0.35 1 d PG A -2
H35B H 0.0511 0.5715 0.0693 0.057 Uiso 0.35 1 calc PR A -2
C36A C -0.0553(10) 0.5117(7) -0.0225(6) 0.063(5) Uiso 0.35 1 d PG A -2
H36B H -0.0178 0.4489 -0.0320 0.075 Uiso 0.35 1 calc PR A -2
C37A C -0.1511(11) 0.5307(8) -0.0689(5) 0.076(6) Uiso 0.35 1 d PG A -2
H37B H -0.1790 0.4810 -0.1100 0.091 Uiso 0.35 1 calc PR A -2
C38A C -0.2060(9) 0.6226(9) -0.0551(5) 0.073(5) Uiso 0.35 1 d PG A -2
H38B H -0.2714 0.6356 -0.0867 0.087 Uiso 0.35 1 calc PR A -2
C39A C -0.1651(9) 0.6954(7) 0.0051(5) 0.041(4) Uiso 0.35 1 d PG A -2
H39B H -0.2026 0.7582 0.0145 0.050 Uiso 0.35 1 calc PR A -2
C40 C 0.2760(5) 0.9889(5) 0.1565(3) 0.0477(15) Uani 1 1 d . A .
C41 C 0.3786(5) 1.0453(5) 0.1239(3) 0.0531(16) Uani 1 1 d . . .
C42 C 0.3633(6) 1.1329(6) 0.0916(4) 0.0717(19) Uani 1 1 d . A .
H42A H 0.2879 1.1606 0.0912 0.086 Uiso 1 1 calc R . .
C43 C 0.4554(8) 1.1819(7) 0.0596(5) 0.099(3) Uani 1 1 d . . .
H43A H 0.4431 1.2420 0.0365 0.119 Uiso 1 1 calc R A .
C44 C 0.5677(8) 1.1425(9) 0.0613(5) 0.114(3) Uani 1 1 d . A .
H44A H 0.6317 1.1754 0.0391 0.137 Uiso 1 1 calc R . .
C45 C 0.5846(7) 1.0544(8) 0.0959(5) 0.096(3) Uani 1 1 d . . .
H45A H 0.6610 1.0284 0.0984 0.115 Uiso 1 1 calc R A .
C46 C 0.4911(6) 1.0058(6) 0.1261(4) 0.074(2) Uani 1 1 d . A .
H46A H 0.5021 0.9450 0.1488 0.088 Uiso 1 1 calc R . .
Zn3 Zn 0.91209(5) 0.42444(5) 0.40836(3) 0.04002(18) Uani 1 1 d . . .
Cl1 Cl 0.77934(12) 0.29438(11) 0.43959(7) 0.0511(4) Uani 1 1 d . . .
Cl2 Cl 0.86840(12) 0.44074(11) 0.29760(7) 0.0529(4) Uani 1 1 d . . .
O6 O 0.9163(3) 0.6032(3) 0.57602(19) 0.0491(10) Uani 1 1 d . . .
O7 O 0.9204(3) 0.5700(3) 0.46360(18) 0.0445(9) Uani 1 1 d . . .
C47 C 0.8669(4) 0.5934(4) 0.5143(3) 0.0420(14) Uani 1 1 d . . .
C48 C 0.7358(4) 0.6136(4) 0.5021(3) 0.0397(13) Uani 1 1 d . . .
C49 C 0.6843(5) 0.6208(5) 0.4363(3) 0.0530(15) Uani 1 1 d . . .
H49A H 0.7306 0.6133 0.3992 0.064 Uiso 1 1 calc R . .
C50 C 0.5623(5) 0.6394(5) 0.4255(4) 0.0662(18) Uani 1 1 d . . .
H50A H 0.5267 0.6468 0.3808 0.079 Uiso 1 1 calc R . .
C51 C 0.4942(5) 0.6472(5) 0.4779(3) 0.0546(16) Uani 1 1 d . . .
H51A H 0.4113 0.6589 0.4696 0.066 Uiso 1 1 calc R . .
C52 C 0.5449(5) 0.6381(4) 0.5427(3) 0.0494(15) Uani 1 1 d . . .
H52A H 0.4967 0.6425 0.5791 0.059 Uiso 1 1 calc R . .
C53 C 0.6670(4) 0.6225(4) 0.5555(3) 0.0468(15) Uani 1 1 d . . .
H53A H 0.7027 0.6179 0.6007 0.056 Uiso 1 1 calc R . .
N1S N 0.3710(5) 0.2708(4) 0.2728(3) 0.0737(16) Uani 1 1 d . . .
C1S C 0.4688(5) 0.2589(5) 0.2691(3) 0.0540(15) Uani 1 1 d . . .
C2S C 0.5949(5) 0.2418(6) 0.2631(4) 0.083(2) Uani 1 1 d . . .
H2S1 H 0.6269 0.2091 0.3023 0.125 Uiso 1 1 d R . .
H2S2 H 0.6469 0.3120 0.2624 0.125 Uiso 1 1 d R . .
H2S3 H 0.5956 0.1927 0.2206 0.125 Uiso 1 1 d R . .

loop_
_atom_site_aniso_label
_atom_site_aniso_U_11
_atom_site_aniso_U_22
_atom_site_aniso_U_33
_atom_site_aniso_U_23
_atom_site_aniso_U_13
_atom_site_aniso_U_12
Zn1 0.0261(3) 0.0398(4) 0.0378(4) -0.0118(3) -0.0049(2) 0.0111(2)
Zn2 0.0275(3) 0.0387(4) 0.0499(4) -0.0152(3) -0.0052(3) 0.0139(3)
Cu1 0.0261(3) 0.0398(4) 0.0378(4) -0.0118(3) -0.0049(2) 0.0111(2)
Cu2 0.0275(3) 0.0387(4) 0.0499(4) -0.0152(3) -0.0052(3) 0.0139(3)
O1 0.0355(18) 0.0326(19) 0.041(2) -0.0089(16) 0.0009(15) 0.0126(15)
O2 0.040(2) 0.047(2) 0.045(2) -0.0149(18) -0.0042(16) 0.0133(17)
O3 0.056(2) 0.062(3) 0.066(3) -0.029(2) -0.019(2) 0.031(2)
O4 0.041(2) 0.055(3) 0.059(3) -0.005(2) 0.0055(18) 0.0228(19)
O5 0.037(2) 0.058(2) 0.064(3) -0.004(2) 0.0066(18) 0.0195(18)
N1 0.033(2) 0.029(2) 0.048(3) -0.0107(19) -0.0070(19) 0.0110(18)
N2 0.042(3) 0.036(3) 0.059(3) -0.013(2) -0.007(2) 0.009(2)
N3 0.034(2) 0.046(3) 0.059(3) -0.014(2) -0.001(2) 0.013(2)
N4 0.034(2) 0.039(3) 0.038(2) -0.008(2) -0.0023(19) 0.0171(19)
N5 0.029(2) 0.060(3) 0.041(3) -0.009(2) -0.0016(19) 0.016(2)
N6 0.041(2) 0.043(3) 0.046(3) -0.010(2) 0.000(2) 0.008(2)
C1 0.025(2) 0.036(3) 0.032(3) -0.006(2) -0.003(2) 0.010(2)
C2 0.032(3) 0.031(3) 0.039(3) -0.011(2) -0.006(2) 0.009(2)
C3 0.033(3) 0.030(3) 0.036(3) -0.001(2) -0.001(2) 0.007(2)
C4 0.031(2) 0.032(3) 0.033(3) -0.005(2) -0.005(2) 0.009(2)
C5 0.035(3) 0.031(3) 0.042(3) -0.010(2) -0.006(2) 0.010(2)
C6 0.032(3) 0.028(3) 0.036(3) -0.007(2) -0.005(2) 0.011(2)
C7 0.040(3) 0.030(3) 0.045(3) -0.008(2) 0.000(2) 0.008(2)
C8 0.037(3) 0.039(3) 0.050(3) -0.005(3) -0.011(2) 0.011(2)
C9 0.033(3) 0.038(3) 0.052(4) -0.005(3) -0.016(3) 0.012(2)
C10 0.050(3) 0.055(4) 0.050(4) -0.007(3) -0.022(3) 0.012(3)
C11 0.064(4) 0.045(4) 0.054(4) -0.014(3) -0.021(3) 0.005(3)
C12 0.050(3) 0.038(3) 0.079(5) -0.011(3) -0.018(3) 0.005(3)
C13 0.039(3) 0.042(4) 0.071(4) -0.001(3) -0.001(3) 0.005(3)
C14 0.044(3) 0.035(3) 0.061(4) -0.013(3) -0.004(3) 0.011(2)
C15 0.047(3) 0.040(4) 0.058(4) -0.018(3) -0.008(3) 0.015(3)
C16 0.070(4) 0.043(4) 0.103(6) -0.006(4) 0.016(4) 0.028(3)
C17 0.103(6) 0.062(5) 0.136(8) 0.001(5) 0.041(6) 0.048(5)
C18 0.061(4) 0.073(5) 0.111(6) -0.018(5) 0.023(4) 0.032(4)
C19 0.054(4) 0.053(4) 0.079(5) -0.017(3) 0.005(3) 0.021(3)
C20 0.037(3) 0.036(3) 0.038(3) -0.008(2) -0.010(2) 0.009(2)
C21 0.038(3) 0.043(3) 0.043(3) -0.002(3) -0.001(2) 0.014(2)
C22 0.041(3) 0.058(4) 0.045(3) -0.005(3) -0.001(3) 0.023(3)
C23 0.097(5) 0.076(5) 0.061(5) 0.008(4) -0.008(4) 0.038(4)
C24 0.146(8) 0.098(7) 0.061(5) 0.010(5) -0.026(5) 0.047(6)
C25 0.081(5) 0.128(7) 0.044(4) -0.002(5) -0.012(4) 0.032(5)
C26 0.035(3) 0.092(5) 0.041(4) -0.012(3) -0.002(3) 0.020(3)
C27 0.041(3) 0.042(3) 0.041(3) -0.003(2) 0.007(2) 0.020(2)
C28 0.029(3) 0.040(3) 0.044(3) -0.005(3) -0.003(2) 0.014(2)
C29 0.034(3) 0.063(4) 0.055(4) -0.009(3) 0.011(3) 0.018(3)
C30 0.041(3) 0.068(5) 0.075(5) -0.002(4) 0.013(3) 0.006(3)
C31 0.037(3) 0.054(4) 0.093(5) -0.014(4) -0.002(3) -0.002(3)
C32 0.041(3) 0.050(4) 0.066(4) -0.022(3) -0.004(3) 0.010(3)
C33 0.052(3) 0.061(4) 0.058(4) -0.033(3) -0.022(3) 0.024(3)
C40 0.033(3) 0.061(4) 0.041(3) -0.018(3) -0.005(2) 0.011(3)
C41 0.035(3) 0.067(4) 0.051(4) -0.011(3) 0.002(3) 0.008(3)
C42 0.048(4) 0.083(5) 0.080(5) 0.003(4) 0.007(4) 0.007(4)
C43 0.082(6) 0.101(7) 0.118(7) 0.027(5) 0.019(5) 0.008(5)
C44 0.074(6) 0.142(9) 0.123(8) 0.006(7) 0.038(6) -0.001(6)
C45 0.055(5) 0.117(7) 0.112(7) -0.007(6) 0.031(5) 0.012(5)
C46 0.041(4) 0.092(5) 0.085(5) -0.009(4) 0.016(3) 0.016(3)
Zn3 0.0281(3) 0.0383(4) 0.0472(4) -0.0133(3) -0.0047(3) 0.0099(2)
Cl1 0.0474(8) 0.0472(8) 0.0538(9) -0.0063(7) 0.0044(6) 0.0063(6)
Cl2 0.0467(8) 0.0507(9) 0.0524(9) -0.0046(7) -0.0059(6) 0.0007(6)
O6 0.0332(19) 0.056(2) 0.051(2) -0.0165(19) -0.0093(17) 0.0183(17)
O7 0.0346(19) 0.039(2) 0.056(2) -0.0093(18) 0.0021(17) 0.0117(16)
C47 0.031(3) 0.028(3) 0.060(4) -0.010(3) -0.005(3) 0.010(2)
C48 0.026(2) 0.030(3) 0.056(4) -0.013(2) -0.007(2) 0.009(2)
C49 0.041(3) 0.063(4) 0.054(4) 0.006(3) 0.000(3) 0.014(3)
C50 0.041(3) 0.081(5) 0.075(5) 0.010(4) -0.013(3) 0.021(3)
C51 0.031(3) 0.060(4) 0.071(4) 0.002(3) -0.005(3) 0.019(3)
C52 0.036(3) 0.045(3) 0.063(4) -0.012(3) 0.002(3) 0.014(2)
C53 0.037(3) 0.040(3) 0.054(4) -0.020(3) -0.010(3) 0.014(2)
N1S 0.050(3) 0.072(4) 0.098(5) 0.004(3) 0.001(3) 0.021(3)
C1S 0.047(4) 0.048(4) 0.060(4) 0.002(3) -0.011(3) 0.006(3)
C2S 0.039(3) 0.097(6) 0.105(6) -0.006(5) -0.006(4) 0.014(3)

loop_
_atom_type_symbol
_atom_type_description
_atom_type_scat_dispersion_real
_atom_type_scat_dispersion_imag
_atom_type_scat_source
C C 0.0033 0.0016 'International Tables Vol C Tables 4.2.6.8 and 6.1.1.4'
H H 0.0000 0.0000 'International Tables Vol C Tables 4.2.6.8 and 6.1.1.4'
N N 0.0061 0.0033 'International Tables Vol C Tables 4.2.6.8 and 6.1.1.4'
O O 0.0106 0.0060 'International Tables Vol C Tables 4.2.6.8 and 6.1.1.4'
Cl Cl 0.1484 0.1585 'International Tables Vol C Tables 4.2.6.8 and 6.1.1.4'
Zn Zn 0.2839 1.4301 'International Tables Vol C Tables 4.2.6.8 and 6.1.1.4'
Cu Cu 0.3201 1.2651 'International Tables Vol C Tables 4.2.6.8 and 6.1.1.4'

loop_
_geom_angle_atom_site_label_1
_geom_angle_atom_site_label_2
_geom_angle_atom_site_label_3
_geom_angle
_geom_angle_site_symmetry_1
_geom_angle_site_symmetry_3
_geom_angle_publ_flag
O1 Zn1 O2 98.06(14) . . ?
O1 Zn1 N5 165.13(15) . . ?
O2 Zn1 N5 95.05(16) . . ?
O1 Zn1 N4 90.28(14) . . ?
O2 Zn1 N4 165.23(14) . . ?
N5 Zn1 N4 78.50(16) . . ?
O1 Zn1 O5 89.11(14) . . ?
O2 Zn1 O5 98.98(14) . . ?
N5 Zn1 O5 81.91(15) . . ?
N4 Zn1 O5 93.29(15) . . ?
O1 Zn1 N6 87.96(15) . . ?
O2 Zn1 N6 90.00(15) . . ?
N5 Zn1 N6 99.07(16) . . ?
N4 Zn1 N6 78.08(15) . . ?
O5 Zn1 N6 170.87(14) . . ?
O4 Zn2 O1 100.81(15) . . ?
O4 Zn2 N3 91.46(18) . . ?
O1 Zn2 N3 166.56(18) . . ?
O4 Zn2 N1 164.32(14) . . ?
O1 Zn2 N1 90.38(14) . . ?
N3 Zn2 N1 78.70(18) . . ?
O4 Zn2 O3 99.51(16) . . ?
O1 Zn2 O3 87.03(13) . . ?
N3 Zn2 O3 85.55(15) . . ?
N1 Zn2 O3 91.95(16) . . ?
O4 Zn2 N2 91.20(18) . . ?
O1 Zn2 N2 88.44(14) . . ?
N3 Zn2 N2 96.83(16) . . ?
N1 Zn2 N2 78.04(17) . . ?
O3 Zn2 N2 168.98(19) . . ?
C1 O1 Zn1 122.7(3) . . ?
C1 O1 Zn2 120.8(3) . . ?
Zn1 O1 Zn2 116.44(16) . . ?
C33 O2 Zn1 128.1(3) . . ?
C33 O3 Zn2 131.3(4) . . ?
C40 O4 Zn2 130.2(3) . . ?
C40 O5 Zn1 132.4(4) . . ?
C14 N1 C8 110.2(4) . . ?
C14 N1 C7 111.3(4) . . ?
C8 N1 C7 110.9(4) . . ?
C14 N1 Zn2 104.4(3) . . ?
C8 N1 Zn2 109.5(3) . . ?
C7 N1 Zn2 110.3(3) . . ?
C9 N2 C13 119.3(5) . . ?
C9 N2 Zn2 111.0(3) . . ?
C13 N2 Zn2 122.8(4) . . ?
C15 N3 C19 120.7(5) . . ?
C15 N3 Zn2 114.4(4) . . ?
C19 N3 Zn2 124.8(4) . . ?
C27 N4 C21 110.9(4) . . ?
C27 N4 C20 111.0(4) . . ?
C21 N4 C20 109.9(4) . . ?
C27 N4 Zn1 110.0(3) . . ?
C21 N4 Zn1 105.0(3) . . ?
C20 N4 Zn1 109.9(3) . . ?
C26 N5 C22 118.6(5) . . ?
C26 N5 Zn1 126.8(4) . . ?
C22 N5 Zn1 114.5(3) . . ?
C32 N6 C28 117.8(5) . . ?
C32 N6 Zn1 125.5(4) . . ?
C28 N6 Zn1 110.5(3) . . ?
O1 C1 C2 121.3(4) . . ?
O1 C1 C6 119.6(5) . . ?
C2 C1 C6 119.1(4) . . ?
C3 C2 C1 120.2(4) . . ?
C3 C2 C7 120.8(5) . . ?
C1 C2 C7 119.0(4) . . ?
C2 C3 C4 123.0(5) . . ?
C2 C3 H3A 118.5 . . ?
C4 C3 H3A 118.5 . . ?
C3 C4 C5 116.1(4) . . ?
C3 C4 C4 123.3(6) . 2_576 ?
C5 C4 C4 120.6(5) . 2_576 ?
C6 C5 C4 122.6(4) . . ?
C6 C5 H5A 118.7 . . ?
C4 C5 H5A 118.7 . . ?
C5 C6 C1 119.1(5) . . ?
C5 C6 C20 121.4(4) . . ?
C1 C6 C20 119.5(4) . . ?
N1 C7 C2 110.7(4) . . ?
N1 C7 H7A 109.5 . . ?
C2 C7 H7A 109.5 . . ?
N1 C7 H7B 109.5 . . ?
C2 C7 H7B 109.5 . . ?
H7A C7 H7B 108.1 . . ?
N1 C8 C9 112.5(4) . . ?
N1 C8 H8A 109.1 . . ?
C9 C8 H8A 109.1 . . ?
N1 C8 H8B 109.1 . . ?
C9 C8 H8B 109.1 . . ?
H8A C8 H8B 107.8 . . ?
N2 C9 C10 121.5(5) . . ?
N2 C9 C8 115.3(5) . . ?
C10 C9 C8 123.2(6) . . ?
C11 C10 C9 118.6(6) . . ?
C11 C10 H10A 120.7 . . ?
C9 C10 H10A 120.7 . . ?
C12 C11 C10 120.2(6) . . ?
C12 C11 H11A 119.9 . . ?
C10 C11 H11A 119.9 . . ?
C11 C12 C13 118.2(6) . . ?
C11 C12 H12A 120.9 . . ?
C13 C12 H12A 120.9 . . ?
N2 C13 C12 122.1(6) . . ?
N2 C13 H13A 118.9 . . ?
C12 C13 H13A 118.9 . . ?
N1 C14 C15 110.3(4) . . ?
N1 C14 H14A 109.6 . . ?
C15 C14 H14A 109.6 . . ?
N1 C14 H14B 109.6 . . ?
C15 C14 H14B 109.6 . . ?
H14A C14 H14B 108.1 . . ?
N3 C15 C16 121.2(6) . . ?
N3 C15 C14 116.0(5) . . ?
C16 C15 C14 122.8(6) . . ?
C17 C16 C15 118.7(7) . . ?
C17 C16 H16A 120.7 . . ?
C15 C16 H16A 120.7 . . ?
C16 C17 C18 120.7(6) . . ?
C16 C17 H17A 119.6 . . ?
C18 C17 H17A 119.6 . . ?
C17 C18 C19 118.3(7) . . ?
C17 C18 H18A 120.9 . . ?
C19 C18 H18A 120.9 . . ?
N3 C19 C18 120.4(7) . . ?
N3 C19 H19A 119.8 . . ?
C18 C19 H19A 119.8 . . ?
C6 C20 N4 111.5(4) . . ?
C6 C20 H20A 109.3 . . ?
N4 C20 H20A 109.3 . . ?
C6 C20 H20B 109.3 . . ?
N4 C20 H20B 109.3 . . ?
H20A C20 H20B 108.0 . . ?
N4 C21 C22 110.7(4) . . ?
N4 C21 H21A 109.5 . . ?
C22 C21 H21A 109.5 . . ?
N4 C21 H21B 109.5 . . ?
C22 C21 H21B 109.5 . . ?
H21A C21 H21B 108.1 . . ?
N5 C22 C23 121.8(5) . . ?
N5 C22 C21 115.8(5) . . ?
C23 C22 C21 122.4(5) . . ?
C24 C23 C22 118.5(7) . . ?
C24 C23 H23A 120.8 . . ?
C22 C23 H23A 120.8 . . ?
C25 C24 C23 120.0(8) . . ?
C25 C24 H24A 120.0 . . ?
C23 C24 H24A 120.0 . . ?
C24 C25 C26 120.1(6) . . ?
C24 C25 H25A 119.9 . . ?
C26 C25 H25A 119.9 . . ?
N5 C26 C25 121.0(6) . . ?
N5 C26 H26A 119.5 . . ?
C25 C26 H26A 119.5 . . ?
N4 C27 C28 112.8(4) . . ?
N4 C27 H27A 109.0 . . ?
C28 C27 H27A 109.0 . . ?
N4 C27 H27B 109.0 . . ?
C28 C27 H27B 109.0 . . ?
H27A C27 H27B 107.8 . . ?
N6 C28 C29 121.9(5) . . ?
N6 C28 C27 115.6(5) . . ?
C29 C28 C27 122.4(5) . . ?
C30 C29 C28 119.2(5) . . ?
C30 C29 H29A 120.4 . . ?
C28 C29 H29A 120.4 . . ?
C31 C30 C29 118.9(6) . . ?
C31 C30 H30A 120.6 . . ?
C29 C30 H30A 120.6 . . ?
C32 C31 C30 118.6(6) . . ?
C32 C31 H31A 120.7 . . ?
C30 C31 H31A 120.7 . . ?
N6 C32 C31 123.6(5) . . ?
N6 C32 H32A 118.2 . . ?
C31 C32 H32A 118.2 . . ?
O3 C33 O2 128.5(5) . . ?
O3 C33 C34 112.1(6) . . ?
O2 C33 C34 117.7(5) . . ?
O3 C33 C34A 113.9(5) . . ?
O2 C33 C34A 107.6(6) . . ?
C34 C33 C34A 49.9(4) . . ?
C35 C34 C39 120.0 . . ?
C35 C34 C33 124.5(4) . . ?
C39 C34 C33 115.4(4) . . ?
C34 C35 C36 120.0 . . ?
C34 C35 H35A 120.0 . . ?
C36 C35 H35A 120.0 . . ?
C37 C36 C35 120.0 . . ?
C37 C36 H36A 120.0 . . ?
C35 C36 H36A 120.0 . . ?
C36 C37 C38 120.0 . . ?
C36 C37 H37A 120.0 . . ?
C38 C37 H37A 120.0 . . ?
C37 C38 C39 120.0 . . ?
C37 C38 H38A 120.0 . . ?
C39 C38 H38A 120.0 . . ?
C38 C39 C34 120.0 . . ?
C38 C39 H39A 120.0 . . ?
C34 C39 H39A 120.0 . . ?
C35A C34A C39A 120.0 . . ?
C35A C34A C33 119.0(6) . . ?
C39A C34A C33 120.5(6) . . ?
C36A C35A C34A 120.0 . . ?
C36A C35A H35B 120.0 . . ?
C34A C35A H35B 120.0 . . ?
C35A C36A C37A 120.0 . . ?
C35A C36A H36B 120.0 . . ?
C37A C36A H36B 120.0 . . ?
C38A C37A C36A 120.0 . . ?
C38A C37A H37B 120.0 . . ?
C36A C37A H37B 120.0 . . ?
C39A C38A C37A 120.0 . . ?
C39A C38A H38B 120.0 . . ?
C37A C38A H38B 120.0 . . ?
C38A C39A C34A 120.0 . . ?
C38A C39A H39B 120.0 . . ?
C34A C39A H39B 120.0 . . ?
O4 C40 O5 126.5(6) . . ?
O4 C40 C41 117.1(5) . . ?
O5 C40 C41 116.4(6) . . ?
C42 C41 C46 119.7(6) . . ?
C42 C41 C40 121.0(5) . . ?
C46 C41 C40 119.3(6) . . ?
C41 C42 C43 120.9(7) . . ?
C41 C42 H42A 119.5 . . ?
C43 C42 H42A 119.5 . . ?
C42 C43 C44 119.7(9) . . ?
C42 C43 H43A 120.2 . . ?
C44 C43 H43A 120.2 . . ?
C45 C44 C43 119.4(8) . . ?
C45 C44 H44A 120.3 . . ?
C43 C44 H44A 120.3 . . ?
C46 C45 C44 119.9(8) . . ?
C46 C45 H45A 120.0 . . ?
C44 C45 H45A 120.0 . . ?
C45 C46 C41 120.3(8) . . ?
C45 C46 H46A 119.8 . . ?
C41 C46 H46A 119.8 . . ?
O6 Zn3 O7 103.19(13) 2_766 . ?
O6 Zn3 Cl1 111.98(12) 2_766 . ?
O7 Zn3 Cl1 113.04(12) . . ?
O6 Zn3 Cl2 107.73(12) 2_766 . ?
O7 Zn3 Cl2 108.13(11) . . ?
Cl1 Zn3 Cl2 112.25(5) . . ?
C47 O6 Zn3 116.7(3) . 2_766 ?
C47 O7 Zn3 127.9(3) . . ?
O7 C47 O6 124.3(4) . . ?
O7 C47 C48 118.7(5) . . ?
O6 C47 C48 117.0(5) . . ?
C53 C48 C49 120.4(4) . . ?
C53 C48 C47 120.5(5) . . ?
C49 C48 C47 119.1(5) . . ?
C48 C49 C50 118.6(6) . . ?
C48 C49 H49A 120.7 . . ?
C50 C49 H49A 120.7 . . ?
C51 C50 C49 121.1(6) . . ?
C51 C50 H50A 119.4 . . ?
C49 C50 H50A 119.4 . . ?
C50 C51 C52 120.0(5) . . ?
C50 C51 H51A 120.0 . . ?
C52 C51 H51A 120.0 . . ?
C51 C52 C53 120.4(5) . . ?
C51 C52 H52A 119.8 . . ?
C53 C52 H52A 119.8 . . ?
C48 C53 C52 119.5(5) . . ?
C48 C53 H53A 120.3 . . ?
C52 C53 H53A 120.3 . . ?
N1S C1S C2S 178.9(7) . . ?
C1S C2S H2S1 109.4 . . ?
C1S C2S H2S2 109.5 . . ?
H2S1 C2S H2S2 109.5 . . ?
C1S C2S H2S3 109.5 . . ?
H2S1 C2S H2S3 109.5 . . ?
H2S2 C2S H2S3 109.5 . . ?

loop_
_geom_bond_atom_site_label_1
_geom_bond_atom_site_label_2
_geom_bond_distance
_geom_bond_site_symmetry_2
_geom_bond_publ_flag
Zn1 O1 1.993(3) . ?
Zn1 O2 1.995(3) . ?
Zn1 N5 2.087(4) . ?
Zn1 N4 2.161(4) . ?
Zn1 O5 2.193(4) . ?
Zn1 N6 2.284(5) . ?
Zn2 O4 1.989(4) . ?
Zn2 O1 2.002(3) . ?
Zn2 N3 2.095(4) . ?
Zn2 N1 2.169(5) . ?
Zn2 O3 2.182(4) . ?
Zn2 N2 2.263(4) . ?
O1 C1 1.344(6) . ?
O2 C33 1.251(7) . ?
O3 C33 1.241(6) . ?
O4 C40 1.251(7) . ?
O5 C40 1.260(6) . ?
N1 C14 1.477(6) . ?
N1 C8 1.483(6) . ?
N1 C7 1.490(6) . ?
N2 C9 1.328(7) . ?
N2 C13 1.342(7) . ?
N3 C15 1.332(7) . ?
N3 C19 1.356(7) . ?
N4 C27 1.475(6) . ?
N4 C21 1.477(7) . ?
N4 C20 1.505(6) . ?
N5 C26 1.346(6) . ?
N5 C22 1.346(7) . ?
N6 C32 1.328(7) . ?
N6 C28 1.340(6) . ?
C1 C2 1.388(7) . ?
C1 C6 1.405(6) . ?
C2 C3 1.368(7) . ?
C2 C7 1.521(6) . ?
C3 C4 1.394(6) . ?
C3 H3A 0.950 . ?
C4 C5 1.399(7) . ?
C4 C4 1.482(9) 2_576 ?
C5 C6 1.387(7) . ?
C5 H5A 0.950 . ?
C6 C20 1.488(7) . ?
C7 H7A 0.990 . ?
C7 H7B 0.990 . ?
C8 C9 1.483(7) . ?
C8 H8A 0.990 . ?
C8 H8B 0.990 . ?
C9 C10 1.389(7) . ?
C10 C11 1.372(8) . ?
C10 H10A 0.950 . ?
C11 C12 1.367(9) . ?
C11 H11A 0.950 . ?
C12 C13 1.381(8) . ?
C12 H12A 0.950 . ?
C13 H13A 0.950 . ?
C14 C15 1.501(8) . ?
C14 H14A 0.990 . ?
C14 H14B 0.990 . ?
C15 C16 1.386(7) . ?
C16 C17 1.375(10) . ?
C16 H16A 0.950 . ?
C17 C18 1.378(11) . ?
C17 H17A 0.950 . ?
C18 C19 1.397(8) . ?
C18 H18A 0.950 . ?
C19 H19A 0.950 . ?
C20 H20A 0.990 . ?
C20 H20B 0.990 . ?
C21 C22 1.495(7) . ?
C21 H21A 0.990 . ?
C21 H21B 0.990 . ?
C22 C23 1.390(9) . ?
C23 C24 1.370(9) . ?
C23 H23A 0.950 . ?
C24 C25 1.342(10) . ?
C24 H24A 0.950 . ?
C25 C26 1.387(9) . ?
C25 H25A 0.950 . ?
C26 H26A 0.950 . ?
C27 C28 1.489(7) . ?
C27 H27A 0.990 . ?
C27 H27B 0.990 . ?
C28 C29 1.381(7) . ?
C29 C30 1.374(8) . ?
C29 H29A 0.950 . ?
C30 C31 1.373(8) . ?
C30 H30A 0.950 . ?
C31 C32 1.365(9) . ?
C31 H31A 0.950 . ?
C32 H32A 0.950 . ?
C33 C34 1.595(7) . ?
C33 C34A 1.599(9) . ?
C34 C35 1.390 . ?
C34 C39 1.390 . ?
C35 C36 1.390 . ?
C35 H35A 0.950 . ?
C36 C37 1.390 . ?
C36 H36A 0.950 . ?
C37 C38 1.390 . ?
C37 H37A 0.950 . ?
C38 C39 1.390 . ?
C38 H38A 0.950 . ?
C39 H39A 0.950 . ?
C34A C35A 1.390 . ?
C34A C39A 1.390 . ?
C35A C36A 1.390 . ?
C35A H35B 0.950 . ?
C36A C37A 1.390 . ?
C36A H36B 0.950 . ?
C37A C38A 1.390 . ?
C37A H37B 0.950 . ?
C38A C39A 1.390 . ?
C38A H38B 0.950 . ?
C39A H39B 0.950 . ?
C40 C41 1.507(8) . ?
C41 C42 1.362(9) . ?
C41 C46 1.405(8) . ?
C42 C43 1.376(10) . ?
C42 H42A 0.950 . ?
C43 C44 1.403(11) . ?
C43 H43A 0.950 . ?
C44 C45 1.397(12) . ?
C44 H44A 0.950 . ?
C45 C46 1.364(10) . ?
C45 H45A 0.950 . ?
C46 H46A 0.950 . ?
Zn3 O6 1.979(3) 2_766 ?
Zn3 O7 1.985(3) . ?
Zn3 Cl1 2.2299(16) . ?
Zn3 Cl2 2.2404(16) . ?
O6 C47 1.266(6) . ?
O6 Zn3 1.978(3) 2_766 ?
O7 C47 1.253(6) . ?
C47 C48 1.509(6) . ?
C48 C53 1.382(7) . ?
C48 C49 1.384(7) . ?
C49 C50 1.401(7) . ?
C49 H49A 0.950 . ?
C50 C51 1.360(8) . ?
C50 H50A 0.950 . ?
C51 C52 1.368(8) . ?
C51 H51A 0.950 . ?
C52 C53 1.394(7) . ?
C52 H52A 0.950 . ?
C53 H53A 0.950 . ?
N1S C1S 1.126(7) . ?
C1S C2S 1.461(8) . ?
C2S H2S1 0.980 . ?
C2S H2S2 0.980 . ?
C2S H2S3 0.980 . ?

loop_
_geom_torsion_atom_site_label_1
_geom_torsion_atom_site_label_2
_geom_torsion_atom_site_label_3
_geom_torsion_atom_site_label_4
_geom_torsion
_geom_torsion_site_symmetry_1
_geom_torsion_site_symmetry_2
_geom_torsion_site_symmetry_3
_geom_torsion_site_symmetry_4
_geom_torsion_publ_flag
O2 Zn1 O1 C1 -133.6(3) . . . . ?
N5 Zn1 O1 C1 74.8(7) . . . . ?
N4 Zn1 O1 C1 34.2(4) . . . . ?
O5 Zn1 O1 C1 127.5(3) . . . . ?
N6 Zn1 O1 C1 -43.9(3) . . . . ?
O2 Zn1 O1 Zn2 48.32(19) . . . . ?
N5 Zn1 O1 Zn2 -103.3(5) . . . . ?
N4 Zn1 O1 Zn2 -143.91(18) . . . . ?
O5 Zn1 O1 Zn2 -50.62(17) . . . . ?
N6 Zn1 O1 Zn2 138.03(18) . . . . ?
O4 Zn2 O1 C1 -134.9(3) . . . . ?
N3 Zn2 O1 C1 69.4(8) . . . . ?
N1 Zn2 O1 C1 34.0(3) . . . . ?
O3 Zn2 O1 C1 125.9(4) . . . . ?
N2 Zn2 O1 C1 -44.0(4) . . . . ?
O4 Zn2 O1 Zn1 43.17(19) . . . . ?
N3 Zn2 O1 Zn1 -112.4(7) . . . . ?
N1 Zn2 O1 Zn1 -147.88(18) . . . . ?
O3 Zn2 O1 Zn1 -55.94(19) . . . . ?
N2 Zn2 O1 Zn1 134.1(2) . . . . ?
O1 Zn1 O2 C33 -0.7(5) . . . . ?
N5 Zn1 O2 C33 172.2(5) . . . . ?
N4 Zn1 O2 C33 -124.5(7) . . . . ?
O5 Zn1 O2 C33 89.6(5) . . . . ?
N6 Zn1 O2 C33 -88.7(5) . . . . ?
O4 Zn2 O3 C33 -64.1(6) . . . . ?
O1 Zn2 O3 C33 36.3(6) . . . . ?
N3 Zn2 O3 C33 -154.9(6) . . . . ?
N1 Zn2 O3 C33 126.6(6) . . . . ?
N2 Zn2 O3 C33 102.2(9) . . . . ?
O1 Zn2 O4 C40 -3.6(4) . . . . ?
N3 Zn2 O4 C40 170.9(4) . . . . ?
N1 Zn2 O4 C40 -138.5(5) . . . . ?
O3 Zn2 O4 C40 85.1(4) . . . . ?
N2 Zn2 O4 C40 -92.3(4) . . . . ?
O1 Zn1 O5 C40 40.7(4) . . . . ?
O2 Zn1 O5 C40 -57.3(5) . . . . ?
N5 Zn1 O5 C40 -151.2(5) . . . . ?
N4 Zn1 O5 C40 131.0(5) . . . . ?
O4 Zn2 N1 C14 -83.6(6) . . . . ?
O1 Zn2 N1 C14 140.5(3) . . . . ?
N3 Zn2 N1 C14 -31.6(3) . . . . ?
O3 Zn2 N1 C14 53.5(3) . . . . ?
N2 Zn2 N1 C14 -131.2(3) . . . . ?
O4 Zn2 N1 C8 34.4(7) . . . . ?
O1 Zn2 N1 C8 -101.5(3) . . . . ?
N3 Zn2 N1 C8 86.4(3) . . . . ?
O3 Zn2 N1 C8 171.5(3) . . . . ?
N2 Zn2 N1 C8 -13.2(3) . . . . ?
O4 Zn2 N1 C7 156.7(5) . . . . ?
O1 Zn2 N1 C7 20.8(3) . . . . ?
N3 Zn2 N1 C7 -151.3(3) . . . . ?
O3 Zn2 N1 C7 -66.2(3) . . . . ?
N2 Zn2 N1 C7 109.1(3) . . . . ?
O4 Zn2 N2 C9 -177.4(3) . . . . ?
O1 Zn2 N2 C9 81.8(3) . . . . ?
N3 Zn2 N2 C9 -85.8(4) . . . . ?
N1 Zn2 N2 C9 -8.9(3) . . . . ?
O3 Zn2 N2 C9 16.1(10) . . . . ?
O4 Zn2 N2 C13 32.2(4) . . . . ?
O1 Zn2 N2 C13 -68.6(4) . . . . ?
N3 Zn2 N2 C13 123.8(4) . . . . ?
N1 Zn2 N2 C13 -159.3(4) . . . . ?
O3 Zn2 N2 C13 -134.3(8) . . . . ?
O4 Zn2 N3 C15 -175.9(4) . . . . ?
O1 Zn2 N3 C15 -19.9(9) . . . . ?
N1 Zn2 N3 C15 16.4(4) . . . . ?
O3 Zn2 N3 C15 -76.5(4) . . . . ?
N2 Zn2 N3 C15 92.7(4) . . . . ?
O4 Zn2 N3 C19 4.9(4) . . . . ?
O1 Zn2 N3 C19 161.0(6) . . . . ?
N1 Zn2 N3 C19 -162.8(4) . . . . ?
O3 Zn2 N3 C19 104.3(4) . . . . ?
N2 Zn2 N3 C19 -86.5(4) . . . . ?
O1 Zn1 N4 C27 -102.6(3) . . . . ?
O2 Zn1 N4 C27 22.0(8) . . . . ?
N5 Zn1 N4 C27 87.2(3) . . . . ?
O5 Zn1 N4 C27 168.3(3) . . . . ?
N6 Zn1 N4 C27 -14.8(3) . . . . ?
O1 Zn1 N4 C21 138.0(3) . . . . ?
O2 Zn1 N4 C21 -97.4(7) . . . . ?
N5 Zn1 N4 C21 -32.2(3) . . . . ?
O5 Zn1 N4 C21 48.9(3) . . . . ?
N6 Zn1 N4 C21 -134.1(3) . . . . ?
O1 Zn1 N4 C20 19.9(3) . . . . ?
O2 Zn1 N4 C20 144.5(6) . . . . ?
N5 Zn1 N4 C20 -150.3(3) . . . . ?
O5 Zn1 N4 C20 -69.2(3) . . . . ?
N6 Zn1 N4 C20 107.7(3) . . . . ?
O1 Zn1 N5 C26 153.1(5) . . . . ?
O2 Zn1 N5 C26 1.3(4) . . . . ?
N4 Zn1 N5 C26 -165.2(4) . . . . ?
O5 Zn1 N5 C26 99.7(4) . . . . ?
N6 Zn1 N5 C26 -89.5(4) . . . . ?
O1 Zn1 N5 C22 -23.0(8) . . . . ?
O2 Zn1 N5 C22 -174.8(3) . . . . ?
N4 Zn1 N5 C22 18.7(3) . . . . ?
O5 Zn1 N5 C22 -76.4(4) . . . . ?
N6 Zn1 N5 C22 94.4(4) . . . . ?
O1 Zn1 N6 C32 -67.3(4) . . . . ?
O2 Zn1 N6 C32 30.8(4) . . . . ?
N5 Zn1 N6 C32 125.9(4) . . . . ?
N4 Zn1 N6 C32 -158.0(5) . . . . ?
O1 Zn1 N6 C28 84.1(3) . . . . ?
O2 Zn1 N6 C28 -177.8(3) . . . . ?
N5 Zn1 N6 C28 -82.7(4) . . . . ?
N4 Zn1 N6 C28 -6.6(3) . . . . ?
Zn1 O1 C1 C2 131.1(4) . . . . ?
Zn2 O1 C1 C2 -51.0(5) . . . . ?
Zn1 O1 C1 C6 -49.2(5) . . . . ?
Zn2 O1 C1 C6 128.8(4) . . . . ?
O1 C1 C2 C3 180.0(4) . . . . ?
C6 C1 C2 C3 0.2(6) . . . . ?
O1 C1 C2 C7 2.0(6) . . . . ?
C6 C1 C2 C7 -177.8(4) . . . . ?
C1 C2 C3 C4 0.2(7) . . . . ?
C7 C2 C3 C4 178.2(4) . . . . ?
C2 C3 C4 C5 -0.2(7) . . . . ?
C2 C3 C4 C4 -179.0(5) . . . 2_576 ?
C3 C4 C5 C6 -0.2(7) . . . . ?
C4 C4 C5 C6 178.7(5) 2_576 . . . ?
C4 C5 C6 C1 0.6(7) . . . . ?
C4 C5 C6 C20 -178.9(4) . . . . ?
O1 C1 C6 C5 179.7(4) . . . . ?
C2 C1 C6 C5 -0.5(6) . . . . ?
O1 C1 C6 C20 -0.9(6) . . . . ?
C2 C1 C6 C20 178.9(4) . . . . ?
C14 N1 C7 C2 -179.4(4) . . . . ?
C8 N1 C7 C2 57.5(5) . . . . ?
Zn2 N1 C7 C2 -64.0(4) . . . . ?
C3 C2 C7 N1 -116.5(5) . . . . ?
C1 C2 C7 N1 61.5(6) . . . . ?
C14 N1 C8 C9 146.9(5) . . . . ?
C7 N1 C8 C9 -89.3(5) . . . . ?
Zn2 N1 C8 C9 32.6(5) . . . . ?
C13 N2 C9 C10 1.5(7) . . . . ?
Zn2 N2 C9 C10 -150.1(4) . . . . ?
C13 N2 C9 C8 -178.3(4) . . . . ?
Zn2 N2 C9 C8 30.1(5) . . . . ?
N1 C8 C9 N2 -43.5(6) . . . . ?
N1 C8 C9 C10 136.7(5) . . . . ?
N2 C9 C10 C11 -1.4(8) . . . . ?
C8 C9 C10 C11 178.3(5) . . . . ?
C9 C10 C11 C12 0.1(8) . . . . ?
C10 C11 C12 C13 1.0(9) . . . . ?
C9 N2 C13 C12 -0.3(8) . . . . ?
Zn2 N2 C13 C12 147.9(4) . . . . ?
C11 C12 C13 N2 -1.0(8) . . . . ?
C8 N1 C14 C15 -75.2(6) . . . . ?
C7 N1 C14 C15 161.3(4) . . . . ?
Zn2 N1 C14 C15 42.4(5) . . . . ?
C19 N3 C15 C16 0.9(8) . . . . ?
Zn2 N3 C15 C16 -178.3(4) . . . . ?
C19 N3 C15 C14 -177.2(5) . . . . ?
Zn2 N3 C15 C14 3.6(6) . . . . ?
N1 C14 C15 N3 -32.7(6) . . . . ?
N1 C14 C15 C16 149.3(5) . . . . ?
N3 C15 C16 C17 0.0(10) . . . . ?
C14 C15 C16 C17 177.9(6) . . . . ?
C15 C16 C17 C18 -0.9(12) . . . . ?
C16 C17 C18 C19 0.9(12) . . . . ?
C15 N3 C19 C18 -0.9(8) . . . . ?
Zn2 N3 C19 C18 178.3(5) . . . . ?
C17 C18 C19 N3 0.0(10) . . . . ?
C5 C6 C20 N4 -117.8(5) . . . . ?
C1 C6 C20 N4 62.7(5) . . . . ?
C27 N4 C20 C6 58.1(5) . . . . ?
C21 N4 C20 C6 -178.9(4) . . . . ?
Zn1 N4 C20 C6 -63.8(4) . . . . ?
C27 N4 C21 C22 -77.4(5) . . . . ?
C20 N4 C21 C22 159.5(4) . . . . ?
Zn1 N4 C21 C22 41.4(4) . . . . ?
C26 N5 C22 C23 1.9(8) . . . . ?
Zn1 N5 C22 C23 178.4(5) . . . . ?
C26 N5 C22 C21 -176.5(4) . . . . ?
Zn1 N5 C22 C21 -0.1(6) . . . . ?
N4 C21 C22 N5 -29.3(6) . . . . ?
N4 C21 C22 C23 152.3(5) . . . . ?
N5 C22 C23 C24 -2.2(10) . . . . ?
C21 C22 C23 C24 176.1(7) . . . . ?
C22 C23 C24 C25 -0.1(13) . . . . ?
C23 C24 C25 C26 2.5(13) . . . . ?
C22 N5 C26 C25 0.5(8) . . . . ?
Zn1 N5 C26 C25 -175.4(5) . . . . ?
C24 C25 C26 N5 -2.8(11) . . . . ?
C21 N4 C27 C28 149.3(4) . . . . ?
C20 N4 C27 C28 -88.2(5) . . . . ?
Zn1 N4 C27 C28 33.6(5) . . . . ?
C32 N6 C28 C29 -0.5(7) . . . . ?
Zn1 N6 C28 C29 -154.3(4) . . . . ?
C32 N6 C28 C27 -178.7(4) . . . . ?
Zn1 N6 C28 C27 27.4(5) . . . . ?
N4 C27 C28 N6 -42.3(6) . . . . ?
N4 C27 C28 C29 139.4(5) . . . . ?
N6 C28 C29 C30 0.0(8) . . . . ?
C27 C28 C29 C30 178.1(5) . . . . ?
C28 C29 C30 C31 0.0(8) . . . . ?
C29 C30 C31 C32 0.3(9) . . . . ?
C28 N6 C32 C31 0.9(8) . . . . ?
Zn1 N6 C32 C31 150.5(5) . . . . ?
C30 C31 C32 N6 -0.8(9) . . . . ?
Zn2 O3 C33 O2 4.6(11) . . . . ?
Zn2 O3 C33 C34 -160.1(4) . . . . ?
Zn2 O3 C33 C34A 145.4(5) . . . . ?
Zn1 O2 C33 O3 -27.0(10) . . . . ?
Zn1 O2 C33 C34 136.9(4) . . . . ?
Zn1 O2 C33 C34A -169.7(4) . . . . ?
O3 C33 C34 C35 23.7(7) . . . . ?
O2 C33 C34 C35 -142.7(5) . . . . ?
C34A C33 C34 C35 126.9(6) . . . . ?
O3 C33 C34 C39 -153.0(5) . . . . ?
O2 C33 C34 C39 40.5(7) . . . . ?
C34A C33 C34 C39 -49.8(5) . . . . ?
C39 C34 C35 C36 0.0 . . . . ?
C33 C34 C35 C36 -176.6(6) . . . . ?
C34 C35 C36 C37 0.0 . . . . ?
C35 C36 C37 C38 0.0 . . . . ?
C36 C37 C38 C39 0.0 . . . . ?
C37 C38 C39 C34 0.0 . . . . ?
C35 C34 C39 C38 0.0 . . . . ?
C33 C34 C39 C38 176.9(5) . . . . ?
O3 C33 C34A C35A 5.3(10) . . . . ?
O2 C33 C34A C35A 154.1(6) . . . . ?
C34 C33 C34A C35A -94.3(7) . . . . ?
O3 C33 C34A C39A 177.1(7) . . . . ?
O2 C33 C34A C39A -34.1(9) . . . . ?
C34 C33 C34A C39A 77.6(7) . . . . ?
C39A C34A C35A C36A 0.0 . . . . ?
C33 C34A C35A C36A 171.8(9) . . . . ?
C34A C35A C36A C37A 0.0 . . . . ?
C35A C36A C37A C38A 0.0 . . . . ?
C36A C37A C38A C39A 0.0 . . . . ?
C37A C38A C39A C34A 0.0 . . . . ?
C35A C34A C39A C38A 0.0 . . . . ?
C33 C34A C39A C38A -171.7(9) . . . . ?
Zn2 O4 C40 O5 -14.4(8) . . . . ?
Zn2 O4 C40 C41 166.7(3) . . . . ?
Zn1 O5 C40 O4 -8.8(8) . . . . ?
Zn1 O5 C40 C41 170.1(3) . . . . ?
O4 C40 C41 C42 171.3(5) . . . . ?
O5 C40 C41 C42 -7.8(8) . . . . ?
O4 C40 C41 C46 -7.9(7) . . . . ?
O5 C40 C41 C46 173.0(5) . . . . ?
C46 C41 C42 C43 1.6(10) . . . . ?
C40 C41 C42 C43 -177.5(6) . . . . ?
C41 C42 C43 C44 -1.2(12) . . . . ?
C42 C43 C44 C45 -0.4(14) . . . . ?
C43 C44 C45 C46 1.7(14) . . . . ?
C44 C45 C46 C41 -1.3(12) . . . . ?
C42 C41 C46 C45 -0.4(10) . . . . ?
C40 C41 C46 C45 178.8(6) . . . . ?
O6 Zn3 O7 C47 -116.6(4) 2_766 . . . ?
Cl1 Zn3 O7 C47 4.5(4) . . . . ?
Cl2 Zn3 O7 C47 129.4(4) . . . . ?
Zn3 O7 C47 O6 97.4(5) . . . . ?
Zn3 O7 C47 C48 -83.8(5) . . . . ?
Zn3 O6 C47 O7 -1.6(7) 2_766 . . . ?
Zn3 O6 C47 C48 179.6(3) 2_766 . . . ?
O7 C47 C48 C53 169.7(5) . . . . ?
O6 C47 C48 C53 -11.4(7) . . . . ?
O7 C47 C48 C49 -8.9(7) . . . . ?
O6 C47 C48 C49 170.0(5) . . . . ?
C53 C48 C49 C50 1.3(8) . . . . ?
C47 C48 C49 C50 179.9(5) . . . . ?
C48 C49 C50 C51 -1.9(9) . . . . ?
C49 C50 C51 C52 0.8(9) . . . . ?
C50 C51 C52 C53 0.9(9) . . . . ?
C49 C48 C53 C52 0.4(8) . . . . ?
C47 C48 C53 C52 -178.2(5) . . . . ?
C51 C52 C53 C48 -1.5(8) . . . . ?
